data_2219874
loop_
_publ_author_name
'Zhang, Wei-Fen'
'Li, Ruo-Bao'
'Tai, Xi-Shi'
'Tang, Shu-Hong'
'Tang, Jin-Bao'

_publ_section_title
;
 1,2-Bis(<i>p</i>-tolylsulfonyl)hydrazine
;
_journal_coeditor_code HB2824
_journal_issue 11
_journal_name_full 'Acta Crystallographica Section E'
_journal_page_first o2182
_journal_paper_doi 10.1107/S1600536808034314
_journal_volume 64
_journal_year 2008
_chemical_formula_iupac 'C14 H16 N2 O4 S2'
_chemical_formula_moiety 'C14 H16 N2 O4 S2'
_chemical_formula_sum 'C14 H16 N2 O4 S2'
_chemical_formula_weight 340.41
_chemical_name_systematic
;
1,2-Bis(p-tolylsulfonyl)hydrazine
;
_space_group_IT_number 14
_symmetry_cell_setting monoclinic
_symmetry_space_group_name_Hall '-P 2ybc'
_symmetry_space_group_name_H-M 'P 1 21/c 1'
_atom_sites_solution_hydrogens geom
_atom_sites_solution_primary direct
_atom_sites_solution_secondary difmap
_audit_creation_method SHELXL-97
_cell_angle_alpha 90.00
_cell_angle_beta 90.102(2)
_cell_angle_gamma 90.00
_cell_formula_units_Z 4
_cell_length_a 15.7318(16)
_cell_length_b 10.7016(12)
_cell_length_c 9.4943(9)
_cell_measurement_reflns_used 586
_cell_measurement_temperature 298(2)
_cell_measurement_theta_max 25.04
_cell_measurement_theta_min 2.30
_cell_volume 1598.4(3)
_computing_cell_refinement 'SAINT (Bruker, 2000)'
_computing_data_collection 'SMART (Bruker, 2000)'
_computing_data_reduction 'SAINT (Bruker, 2000)'
_computing_molecular_graphics 'SHELXTL (Sheldrick, 2008)'
_computing_publication_material 'SHELXTL (Sheldrick, 2008)'
_computing_structure_refinement 'SHELXL97 (Sheldrick, 2008)'
_computing_structure_solution 'SHELXS97 (Sheldrick, 2008)'
_diffrn_ambient_temperature 298(2)
_diffrn_measured_fraction_theta_full 0.998
_diffrn_measured_fraction_theta_max 0.998
_diffrn_measurement_device_type 'Bruker SMART CCD'
_diffrn_measurement_method \w
_diffrn_radiation_monochromator graphite
_diffrn_radiation_source 'fine-focus sealed tube'
_diffrn_radiation_type MoK\a
_diffrn_radiation_wavelength 0.71073
_diffrn_reflns_av_R_equivalents 0.1082
_diffrn_reflns_av_sigmaI/netI 0.1564
_diffrn_reflns_limit_h_max 12
_diffrn_reflns_limit_h_min -18
_diffrn_reflns_limit_k_max 12
_diffrn_reflns_limit_k_min -12
_diffrn_reflns_limit_l_max 11
_diffrn_reflns_limit_l_min -11
_diffrn_reflns_number 7984
_diffrn_reflns_theta_full 25.01
_diffrn_reflns_theta_max 25.01
_diffrn_reflns_theta_min 2.30
_exptl_absorpt_coefficient_mu 0.351
_exptl_absorpt_correction_T_max 0.986
_exptl_absorpt_correction_T_min 0.893
_exptl_absorpt_correction_type multi-scan
_exptl_absorpt_process_details '(SADABS; Bruker, 2000)'
_exptl_crystal_colour colourless
_exptl_crystal_density_diffrn 1.415
_exptl_crystal_density_method 'not measured'
_exptl_crystal_description flake
_exptl_crystal_F_000 712
_exptl_crystal_size_max 0.33
_exptl_crystal_size_mid 0.11
_exptl_crystal_size_min 0.04
_refine_diff_density_max 0.227
_refine_diff_density_min -0.270
_refine_ls_extinction_method none
_refine_ls_goodness_of_fit_ref 0.970
_refine_ls_hydrogen_treatment constr
_refine_ls_matrix_type full
_refine_ls_number_parameters 199
_refine_ls_number_reflns 2808
_refine_ls_number_restraints 0
_refine_ls_restrained_S_all 0.970
_refine_ls_R_factor_all 0.1820
_refine_ls_R_factor_gt 0.0646
_refine_ls_shift/su_max 0.000
_refine_ls_shift/su_mean 0.000
_refine_ls_structure_factor_coef Fsqd
_refine_ls_weighting_details 'calc w=1/[\s^2^(Fo^2^)+(0.0003P)^2^] where P=(Fo^2^+2Fc^2^)/3'
_refine_ls_weighting_scheme calc
_refine_ls_wR_factor_gt 0.0628
_refine_ls_wR_factor_ref 0.0801
_reflns_number_gt 1132
_reflns_number_total 2808
_reflns_threshold_expression I>2\s(I)
_cod_data_source_file hb2824.cif
_cod_data_source_block I
_cod_depositor_comments
;
The following automatic conversions were performed:
'_symmetry_cell_setting' value 'Monoclinic' changed to 'monoclinic'
according to '/home/saulius/struct/CIF-dictionaries/cif_core.dic'
dictionary named 'cif_core.dic' version 2.4.1 from 2010-06-29.

Automatic conversion script
Id: cif_fix_enum 1527 2010-12-29 10:47:43Z saulius 

The following automatic conversions were performed:

'_symmetry_cell_setting' value 'Monoclinic' changed to 'monoclinic'
according to /home/saulius/struct/CIF-dictionaries/cif_core.dic
dictionary named 'cif_core.dic' version 2.4.1 from 2010-06-29.

Automatic conversion script
Id: cif_fix_values 1715 2011-07-08 13:25:40Z adriana 
;
_cod_original_sg_symbol_H-M 'P 21/c'
_cod_database_code 2219874
_cod_database_fobs_code 2219874

loop_
_symmetry_equiv_pos_as_xyz
'x, y, z'
'-x, y+1/2, -z+1/2'
'-x, -y, -z'
'x, -y-1/2, z-1/2'

loop_
_atom_site_type_symbol
_atom_site_label
_atom_site_fract_x
_atom_site_fract_y
_atom_site_fract_z
_atom_site_U_iso_or_equiv
_atom_site_adp_type
_atom_site_calc_flag
_atom_site_refinement_flags
_atom_site_occupancy
S S1 0.82111(9) 0.60680(14) -0.00482(14) 0.0542(4) Uani d . 1
S S2 0.70156(9) 0.91574(15) -0.01299(15) 0.0588(4) Uani d . 1
N N1 0.7517(2) 0.7008(4) 0.0725(4) 0.0513(12) Uani d . 1
H H1 0.7484 0.6794 0.1640 0.062 Uiso d R 1
N N2 0.7743(2) 0.8278(4) 0.0630(4) 0.0535(12) Uani d . 1
H H2A 0.7823 0.8571 0.1508 0.064 Uiso d R 1
O O1 0.82411(18) 0.6447(3) -0.1491(3) 0.0628(10) Uani d . 1
O O2 0.7938(2) 0.4847(3) 0.0334(4) 0.0682(11) Uani d . 1
O O3 0.6846(2) 0.8623(3) -0.1482(3) 0.0701(11) Uani d . 1
O O4 0.7356(2) 1.0395(3) -0.0015(4) 0.0771(13) Uani d . 1
C C1 0.9213(3) 0.6382(5) 0.0667(5) 0.0446(14) Uani d . 1
C C2 0.9673(4) 0.7381(5) 0.0188(6) 0.0602(17) Uani d . 1
H H2 0.9458 0.7892 -0.0520 0.072 Uiso calc R 1
C C3 1.0465(4) 0.7620(5) 0.0775(6) 0.0634(17) Uani d . 1
H H3 1.0772 0.8310 0.0467 0.076 Uiso calc R 1
C C4 1.0807(3) 0.6865(5) 0.1799(6) 0.0534(16) Uani d . 1
C C5 1.0339(4) 0.5857(5) 0.2236(5) 0.0579(15) Uani d . 1
H H5 1.0567 0.5327 0.2915 0.069 Uiso calc R 1
C C6 0.9547(3) 0.5604(5) 0.1703(6) 0.0538(15) Uani d . 1
H H6 0.9238 0.4923 0.2030 0.065 Uiso calc R 1
C C7 1.1679(3) 0.7141(5) 0.2376(6) 0.080(2) Uani d . 1
H H7A 1.1862 0.6461 0.2962 0.121 Uiso calc R 1
H H7B 1.1661 0.7895 0.2924 0.121 Uiso calc R 1
H H7C 1.2071 0.7245 0.1611 0.121 Uiso calc R 1
C C8 0.6086(3) 0.9042(5) 0.0880(5) 0.0472(14) Uani d . 1
C C9 0.6008(4) 0.9722(5) 0.2078(6) 0.087(2) Uani d . 1
H H9 0.6448 1.0240 0.2374 0.104 Uiso calc R 1
C C10 0.5265(4) 0.9636(6) 0.2860(6) 0.095(2) Uani d . 1
H H10 0.5214 1.0115 0.3673 0.115 Uiso calc R 1
C C11 0.4622(4) 0.8893(6) 0.2488(6) 0.0659(18) Uani d . 1
C C12 0.4712(4) 0.8228(5) 0.1302(7) 0.087(2) Uani d . 1
H H12 0.4274 0.7698 0.1025 0.104 Uiso calc R 1
C C13 0.5441(4) 0.8306(5) 0.0467(6) 0.083(2) Uani d . 1
H H13 0.5480 0.7851 -0.0365 0.100 Uiso calc R 1
C C14 0.3808(3) 0.8797(5) 0.3358(6) 0.091(2) Uani d . 1
H H14A 0.3852 0.9327 0.4170 0.136 Uiso calc R 1
H H14B 0.3727 0.7947 0.3654 0.136 Uiso calc R 1
H H14C 0.3332 0.9055 0.2794 0.136 Uiso calc R 1

loop_
_atom_site_aniso_label
_atom_site_aniso_U_11
_atom_site_aniso_U_22
_atom_site_aniso_U_33
_atom_site_aniso_U_12
_atom_site_aniso_U_13
_atom_site_aniso_U_23
S1 0.0498(10) 0.0731(11) 0.0398(9) 0.0048(9) 0.0043(7) -0.0049(8)
S2 0.0622(11) 0.0726(11) 0.0417(10) 0.0093(10) 0.0038(8) 0.0035(9)
N1 0.052(3) 0.068(3) 0.034(3) 0.010(3) 0.004(2) 0.002(2)
N2 0.054(3) 0.068(3) 0.038(3) 0.010(3) -0.001(2) -0.003(3)
O1 0.058(2) 0.099(3) 0.031(2) 0.011(2) 0.0041(17) -0.007(2)
O2 0.066(3) 0.056(2) 0.083(3) -0.009(2) 0.003(2) -0.001(2)
O3 0.073(3) 0.104(3) 0.033(2) 0.021(2) 0.0053(19) -0.004(2)
O4 0.087(3) 0.062(2) 0.082(3) -0.014(2) 0.012(2) 0.010(2)
C1 0.038(3) 0.051(4) 0.045(4) 0.006(3) 0.006(3) -0.005(3)
C2 0.048(4) 0.071(4) 0.061(4) 0.005(4) 0.004(3) 0.022(3)
C3 0.048(4) 0.076(5) 0.066(5) -0.007(4) 0.011(3) 0.008(4)
C4 0.051(4) 0.058(4) 0.051(4) 0.007(4) -0.003(3) -0.013(3)
C5 0.067(4) 0.058(4) 0.049(4) 0.014(4) -0.012(3) 0.002(3)
C6 0.058(4) 0.056(4) 0.047(4) 0.004(3) 0.009(3) -0.001(3)
C7 0.052(4) 0.096(5) 0.093(6) 0.005(4) -0.012(4) -0.017(4)
C8 0.049(4) 0.055(4) 0.038(3) 0.006(3) -0.002(3) -0.003(3)
C9 0.081(5) 0.112(5) 0.067(5) -0.030(4) 0.015(4) -0.043(4)
C10 0.094(6) 0.124(6) 0.069(5) -0.008(5) 0.034(4) -0.042(4)
C11 0.057(4) 0.082(5) 0.058(4) 0.020(4) 0.005(4) 0.010(4)
C12 0.057(5) 0.112(5) 0.092(6) -0.024(4) 0.007(4) -0.029(5)
C13 0.071(5) 0.103(5) 0.075(5) -0.003(4) 0.001(4) -0.031(4)
C14 0.068(4) 0.132(5) 0.072(5) 0.026(4) 0.017(3) 0.020(4)

loop_
_atom_type_symbol
_atom_type_description
_atom_type_scat_dispersion_real
_atom_type_scat_dispersion_imag
_atom_type_scat_source
C C 0.0033 0.0016 'International Tables Vol C Tables 4.2.6.8 and 6.1.1.4'
H H 0.0000 0.0000 'International Tables Vol C Tables 4.2.6.8 and 6.1.1.4'
N N 0.0061 0.0033 'International Tables Vol C Tables 4.2.6.8 and 6.1.1.4'
O O 0.0106 0.0060 'International Tables Vol C Tables 4.2.6.8 and 6.1.1.4'
S S 0.1246 0.1234 'International Tables Vol C Tables 4.2.6.8 and 6.1.1.4'

loop_
_geom_angle_atom_site_label_1
_geom_angle_atom_site_label_2
_geom_angle_atom_site_label_3
_geom_angle
O2 S1 O1 121.0(2)
O2 S1 N1 104.1(2)
O1 S1 N1 106.0(2)
O2 S1 C1 110.5(3)
O1 S1 C1 106.6(2)
N1 S1 C1 107.8(2)
O3 S2 O4 120.5(2)
O3 S2 N2 107.0(2)
O4 S2 N2 103.6(2)
O3 S2 C8 107.9(2)
O4 S2 C8 109.6(2)
N2 S2 C8 107.4(2)
N2 N1 S1 113.0(3)
N2 N1 H1 108.8
S1 N1 H1 108.2
N1 N2 S2 113.8(3)
N1 N2 H2A 108.2
S2 N2 H2A 107.5
C2 C1 C6 120.2(5)
C2 C1 S1 119.9(5)
C6 C1 S1 119.9(4)
C1 C2 C3 119.1(5)
C1 C2 H2 120.5
C3 C2 H2 120.5
C4 C3 C2 121.7(5)
C4 C3 H3 119.1
C2 C3 H3 119.1
C5 C4 C3 117.9(6)
C5 C4 C7 122.2(6)
C3 C4 C7 119.8(6)
C4 C5 C6 122.1(5)
C4 C5 H5 119.0
C6 C5 H5 119.0
C5 C6 C1 119.0(5)
C5 C6 H6 120.5
C1 C6 H6 120.5
C4 C7 H7A 109.5
C4 C7 H7B 109.5
H7A C7 H7B 109.5
C4 C7 H7C 109.5
H7A C7 H7C 109.5
H7B C7 H7C 109.5
C13 C8 C9 119.3(5)
C13 C8 S2 120.8(4)
C9 C8 S2 119.8(5)
C8 C9 C10 119.4(6)
C8 C9 H9 120.3
C10 C9 H9 120.3
C11 C10 C9 122.5(6)
C11 C10 H10 118.8
C9 C10 H10 118.8
C10 C11 C12 117.3(6)
C10 C11 C14 122.2(6)
C12 C11 C14 120.5(7)
C11 C12 C13 122.2(6)
C11 C12 H12 118.9
C13 C12 H12 118.9
C8 C13 C12 119.3(6)
C8 C13 H13 120.3
C12 C13 H13 120.3
C11 C14 H14A 109.5
C11 C14 H14B 109.5
H14A C14 H14B 109.5
C11 C14 H14C 109.5
H14A C14 H14C 109.5
H14B C14 H14C 109.5

loop_
_geom_bond_atom_site_label_1
_geom_bond_atom_site_label_2
_geom_bond_distance
S1 O2 1.423(3)
S1 O1 1.429(3)
S1 N1 1.657(3)
S1 C1 1.748(5)
S2 O3 1.430(3)
S2 O4 1.433(3)
S2 N2 1.648(4)
S2 C8 1.754(4)
N1 N2 1.407(4)
N1 H1 0.9001
N2 H2A 0.8998
C1 C2 1.369(6)
C1 C6 1.391(6)
C2 C3 1.387(7)
C2 H2 0.9300
C3 C4 1.373(7)
C3 H3 0.9300
C4 C5 1.370(6)
C4 C7 1.507(6)
C5 C6 1.371(6)
C5 H5 0.9300
C6 H6 0.9300
C7 H7A 0.9600
C7 H7B 0.9600
C7 H7C 0.9600
C8 C13 1.343(6)
C8 C9 1.356(6)
C9 C10 1.389(6)
C9 H9 0.9300
C10 C11 1.333(7)
C10 H10 0.9300
C11 C12 1.340(7)
C11 C14 1.529(6)
C12 C13 1.398(6)
C12 H12 0.9300
C13 H13 0.9300
C14 H14A 0.9600
C14 H14B 0.9600
C14 H14C 0.9600

loop_
_geom_hbond_atom_site_label_D
_geom_hbond_atom_site_label_H
_geom_hbond_atom_site_label_A
_geom_hbond_site_symmetry_A
_geom_hbond_distance_DH
_geom_hbond_distance_HA
_geom_hbond_distance_DA
_geom_hbond_angle_DHA
N1 H1 O3 4_576 0.90 2.10 2.935(5) 155
N2 H2A O1 4_576 0.90 2.01 2.857(5) 157

loop_
_geom_torsion_atom_site_label_1
_geom_torsion_atom_site_label_2
_geom_torsion_atom_site_label_3
_geom_torsion_atom_site_label_4
_geom_torsion
O2 S1 N1 N2 172.0(3)
O1 S1 N1 N2 -59.3(4)
C1 S1 N1 N2 54.6(4)
S1 N1 N2 S2 122.5(3)
O3 S2 N2 N1 -55.6(3)
O4 S2 N2 N1 176.0(3)
C8 S2 N2 N1 60.1(4)
O2 S1 C1 C2 165.9(4)
O1 S1 C1 C2 32.5(4)
N1 S1 C1 C2 -80.9(4)
O2 S1 C1 C6 -13.1(4)
O1 S1 C1 C6 -146.4(4)
N1 S1 C1 C6 100.2(4)
C6 C1 C2 C3 -1.5(8)
S1 C1 C2 C3 179.6(4)
C1 C2 C3 C4 1.5(9)
C2 C3 C4 C5 -0.2(8)
C2 C3 C4 C7 178.3(5)
C3 C4 C5 C6 -1.2(8)
C7 C4 C5 C6 -179.7(5)
C4 C5 C6 C1 1.3(8)
C2 C1 C6 C5 0.2(7)
S1 C1 C6 C5 179.1(4)
O3 S2 C8 C13 13.6(5)
O4 S2 C8 C13 146.6(4)
N2 S2 C8 C13 -101.5(5)
O3 S2 C8 C9 -165.1(4)
O4 S2 C8 C9 -32.1(5)
N2 S2 C8 C9 79.8(5)
C13 C8 C9 C10 0.4(9)
S2 C8 C9 C10 179.1(5)
C8 C9 C10 C11 1.0(10)
C9 C10 C11 C12 -0.9(10)
C9 C10 C11 C14 179.6(6)
C10 C11 C12 C13 -0.5(10)
C14 C11 C12 C13 179.0(5)
C9 C8 C13 C12 -1.7(8)
S2 C8 C13 C12 179.5(4)
C11 C12 C13 C8 1.9(9)

loop_
_cod_related_entry_id
_cod_related_entry_database
_cod_related_entry_code
1 ChemSpider 266472
